data_7237872
loop_
_publ_author_name
'de Sa Pereira, Daniel'
'Lee, Dong Ryun'
'Kukhta, Nadzeya A.'
'Lee, Kyung Hyung'
'Kim, Cho Long'
'Batsanov, Andrei S.'
'Lee, Jun Yeob'
'Monkman, Andrew P.'

_publ_section_title
;
 The effect of a heavy atom on the radiative pathways of an emitter with
 dual conformation, thermally-activated delayed fluorescence and room
 temperature phosphorescence
;
_journal_issue 34
_journal_name_full 'Journal of Materials Chemistry C'
_journal_page_first 10481
_journal_paper_doi 10.1039/C9TC02477H
_journal_volume 7
_journal_year 2019
_chemical_formula_moiety 'C12 H9 N S'
_chemical_formula_sum 'C12 H9 N S'
_chemical_formula_weight 199.26
_chemical_name_common phenothiazine
_space_group_crystal_system monoclinic
_space_group_IT_number 14
_space_group_name_Hall '-P 2yn'
_space_group_name_H-M_alt 'P 1 21/n 1'
_atom_sites_solution_hydrogens mixed
_atom_sites_solution_primary dual
_audit_creation_date 2019-03-12
_audit_creation_method
;
Olex2 1.2-beta
(compiled 2018.05.29 svn.r3508 for OlexSys, GUI svn.r5506)
;
_audit_update_record
;
2019-03-12 deposited with the CCDC.	2019-07-17 downloaded from the CCDC.
;
_cell_angle_alpha 90
_cell_angle_beta 94.929(5)
_cell_angle_gamma 90
_cell_formula_units_Z 4
_cell_length_a 5.8254(11)
_cell_length_b 7.7897(14)
_cell_length_c 20.803(4)
_cell_measurement_reflns_used 1341
_cell_measurement_temperature 120
_cell_measurement_theta_max 29.116
_cell_measurement_theta_min 3.563
_cell_volume 940.5(3)
_computing_cell_refinement 'SAINT v8.38A (Bruker, 2017)'
_computing_data_collection 'APEX3 v.2016.1-0 (Bruker, 2016)'
_computing_data_reduction 'SAINT v8.38A (Bruker, 2017)'
_computing_molecular_graphics 'Olex2 (Dolomanov et al., 2009)'
_computing_publication_material 'Olex2 (Dolomanov et al., 2009)'
_computing_structure_refinement 'ShelXL 2018/3 multi-CPU (Sheldrick, 2015)'
_computing_structure_solution 'ShelXT 2018/2 (Sheldrick, 2015)'
_diffrn_ambient_temperature 120
_diffrn_detector 'Bruker PHOTON 100 CMOS'
_diffrn_detector_area_resol_mean 10.4
_diffrn_detector_type 'CMOS sensor'
_diffrn_measured_fraction_theta_full 0.792
_diffrn_measured_fraction_theta_max 0.723
_diffrn_measurement_device '3-circle area detector diffractometer'
_diffrn_measurement_device_type 'Bruker D8 Venture'
_diffrn_measurement_method \w-scan
_diffrn_radiation_monochromator 'focusing mirrors'
_diffrn_radiation_probe x-ray
_diffrn_radiation_type MoK\a
_diffrn_radiation_wavelength 0.71073
_diffrn_reflns_av_R_equivalents 0.0633
_diffrn_reflns_av_unetI/netI 0.0605
_diffrn_reflns_Laue_measured_fraction_full 0.989
_diffrn_reflns_Laue_measured_fraction_max 0.723
_diffrn_reflns_limit_h_max 8
_diffrn_reflns_limit_h_min -8
_diffrn_reflns_limit_k_max 10
_diffrn_reflns_limit_k_min 0
_diffrn_reflns_limit_l_max 28
_diffrn_reflns_limit_l_min 0
_diffrn_reflns_number 8188
_diffrn_reflns_point_group_measured_fraction_full 0.989
_diffrn_reflns_point_group_measured_fraction_max 0.723
_diffrn_reflns_theta_full 25.000
_diffrn_reflns_theta_max 30.134
_diffrn_reflns_theta_min 2.793
_diffrn_source 'microfocus sealed X-ray tube'
_diffrn_source_type 'Incoatec I\mS microsource'
_exptl_absorpt_coefficient_mu 0.296
_exptl_absorpt_correction_T_max 1.0000
_exptl_absorpt_correction_T_min 0.7493
_exptl_absorpt_correction_type multi-scan
_exptl_absorpt_process_details
;
 TWINABS-2012/1 (Bruker,2012) was used for absorption correction.

Final HKLF 4 output contains 8181 reflections, Rint = 0.0633
 (3386 with I > 3sig(I), Rint = 0.0582)
;
_exptl_crystal_colour colourless
_exptl_crystal_colour_primary colourless
_exptl_crystal_density_diffrn 1.407
_exptl_crystal_description tablet
_exptl_crystal_size_max 0.471
_exptl_crystal_size_mid 0.354
_exptl_crystal_size_min 0.128
_refine_diff_density_max 0.448
_refine_diff_density_min -0.358
_refine_diff_density_rms 0.075
_refine_ls_extinction_method none
_refine_ls_goodness_of_fit_ref 1.096
_refine_ls_hydrogen_treatment mixed
_refine_ls_matrix_type full
_refine_ls_number_parameters 132
_refine_ls_number_reflns 2268
_refine_ls_number_restraints 0
_refine_ls_restrained_S_all 1.096
_refine_ls_R_factor_all 0.0735
_refine_ls_R_factor_gt 0.0581
_refine_ls_shift/su_max 0.000
_refine_ls_shift/su_mean 0.000
_refine_ls_structure_factor_coef Fsqd
_refine_ls_weighting_details 'w=1/[\s^2^(Fo^2^)+(0.0481P)^2^+1.4082P] where P=(Fo^2^+2Fc^2^)/3'
_refine_ls_weighting_scheme calc
_refine_ls_wR_factor_gt 0.1322
_refine_ls_wR_factor_ref 0.1380
_reflns_Friedel_coverage 0.000
_reflns_number_gt 1902
_reflns_number_total 2268
_reflns_threshold_expression 'I > 2\s(I)'
_cod_data_source_file c9tc02477h2.cif
_cod_data_source_block PTZ-120K
_cod_depositor_comments
;
The following automatic conversions were performed:

data item '_diffrn_radiation_probe' value 'X-ray' was changed to
'x-ray' in accordance with the
/home/saulius/struct/COD-crude-data/automatic-downloads/DataCite-retrospective/RSC/depositions/lib/dictionaries/cif_core.dic
dictionary named 'cif_core.dic' version 2.4.2 last updated on
2011-04-26.

Automatic conversion script
Id: cif_fix_values 6909 2019-04-08 15:41:33Z antanas 
;
_cod_database_code 7237872
_ccdc_comments 'presumably same as PHESAZ03'
_shelx_shelxl_version_number 2018/3
_shelx_space_group_comment
;
The symmetry employed for this shelxl refinement is uniquely defined
by the following loop, which should always be used as a source of
symmetry information in preference to the above space-group names.
They are only intended as comments.
;
_shelx_estimated_absorpt_t_max 0.963
_shelx_estimated_absorpt_t_min 0.873
_olex2_refinement_description
;
1. Twinned data refinement
 Scales: 0.7871(17)
 0.2129(17)
2. Fixed Uiso
 At 1.2 times of:
  All C(H) groups
3.a Aromatic/amide H refined with riding coordinates:
 C9(H9), C6(H6), C3(H3), C10(H10), C4(H4), C12(H12), C11(H11), C5(H5)
;
_olex2_diffrn_ambient_temperature_device 'Oxford Cryosystems'
_olex2_submission_special_instructions 'No special instructions were received'

loop_
_space_group_symop_operation_xyz
'x, y, z'
'-x+1/2, y+1/2, -z+1/2'
'-x, -y, -z'
'x-1/2, -y-1/2, z-1/2'

loop_
_atom_site_label
_atom_site_type_symbol
_atom_site_fract_x
_atom_site_fract_y
_atom_site_fract_z
_atom_site_U_iso_or_equiv
_atom_site_adp_type
_atom_site_occupancy
_atom_site_site_symmetry_order
_atom_site_calc_flag
_atom_site_refinement_flags_posn
S S 0.28362(15) 0.85940(12) 0.74020(4) 0.0226(2) Uani 1 1 d .
N N 0.7362(5) 0.6654(4) 0.76025(14) 0.0220(6) Uani 1 1 d .
C2 C 0.6093(6) 0.6721(4) 0.81411(15) 0.0175(7) Uani 1 1 d .
C8 C 0.6392(6) 0.6708(4) 0.69672(15) 0.0183(7) Uani 1 1 d .
C7 C 0.4247(6) 0.7475(4) 0.68095(16) 0.0199(7) Uani 1 1 d .
C9 C 0.7582(6) 0.6025(4) 0.64699(16) 0.0225(7) Uani 1 1 d .
H9 H 0.904451 0.550440 0.656893 0.027 Uiso 1 1 calc R
C1 C 0.3955(6) 0.7544(4) 0.81117(15) 0.0195(7) Uani 1 1 d .
C6 C 0.2761(6) 0.7645(4) 0.86585(17) 0.0243(8) Uani 1 1 d .
H6 H 0.128991 0.817979 0.863291 0.029 Uiso 1 1 calc R
C3 C 0.6994(6) 0.6005(4) 0.87253(16) 0.0212(7) Uani 1 1 d .
H3 H 0.842503 0.541396 0.874974 0.025 Uiso 1 1 calc R
C10 C 0.6654(7) 0.6100(5) 0.58357(17) 0.0277(8) Uani 1 1 d .
H10 H 0.749595 0.564934 0.550237 0.033 Uiso 1 1 calc R
C4 C 0.5784(6) 0.6161(5) 0.92715(16) 0.0256(8) Uani 1 1 d .
H4 H 0.641970 0.569731 0.967006 0.031 Uiso 1 1 calc R
C12 C 0.3303(6) 0.7506(4) 0.61738(16) 0.0244(8) Uani 1 1 d .
H12 H 0.182172 0.799473 0.607249 0.029 Uiso 1 1 calc R
C11 C 0.4509(7) 0.6825(5) 0.56837(17) 0.0290(9) Uani 1 1 d .
H11 H 0.386493 0.685932 0.524854 0.035 Uiso 1 1 calc R
C5 C 0.3683(7) 0.6978(5) 0.92425(17) 0.0282(9) Uani 1 1 d .
H5 H 0.287441 0.708323 0.961809 0.034 Uiso 1 1 calc R
H H 0.860(7) 0.613(5) 0.7657(18) 0.028(11) Uiso 1 1 d .

loop_
_atom_site_aniso_label
_atom_site_aniso_U_11
_atom_site_aniso_U_22
_atom_site_aniso_U_33
_atom_site_aniso_U_23
_atom_site_aniso_U_13
_atom_site_aniso_U_12
S 0.0140(4) 0.0185(4) 0.0354(5) 0.0014(4) 0.0031(3) 0.0044(4)
N 0.0132(14) 0.0278(16) 0.0253(14) 0.0018(12) 0.0033(11) 0.0035(14)
C2 0.0153(17) 0.0138(16) 0.0238(15) -0.0011(12) 0.0040(13) -0.0039(13)
C8 0.0164(16) 0.0137(16) 0.0249(16) 0.0028(12) 0.0029(13) 0.0002(13)
C7 0.0178(17) 0.0156(16) 0.0264(16) 0.0024(13) 0.0030(14) -0.0031(14)
C9 0.0209(18) 0.0180(17) 0.0294(17) 0.0050(13) 0.0069(14) 0.0045(14)
C1 0.0144(17) 0.0146(15) 0.0296(17) -0.0025(13) 0.0031(13) -0.0019(13)
C6 0.0169(18) 0.0199(17) 0.0372(19) -0.0064(14) 0.0090(15) -0.0034(15)
C3 0.0164(17) 0.0206(18) 0.0265(17) -0.0002(13) 0.0010(14) -0.0029(14)
C10 0.032(2) 0.0248(19) 0.0271(18) 0.0022(14) 0.0096(16) 0.0000(17)
C4 0.027(2) 0.0250(19) 0.0240(17) 0.0003(14) 0.0011(15) -0.0074(15)
C12 0.0197(18) 0.0194(18) 0.0335(19) 0.0064(14) -0.0019(15) -0.0017(15)
C11 0.034(2) 0.028(2) 0.0247(17) 0.0054(14) -0.0033(16) -0.0044(17)
C5 0.031(2) 0.0254(19) 0.0303(18) -0.0080(14) 0.0123(16) -0.0073(16)

loop_
_atom_type_symbol
_atom_type_description
_atom_type_scat_dispersion_real
_atom_type_scat_dispersion_imag
_atom_type_scat_source
C C 0.0033 0.0016 'International Tables Vol C Tables 4.2.6.8 and 6.1.1.4'
H H 0.0000 0.0000 'International Tables Vol C Tables 4.2.6.8 and 6.1.1.4'
N N 0.0061 0.0033 'International Tables Vol C Tables 4.2.6.8 and 6.1.1.4'
S S 0.1246 0.1234 'International Tables Vol C Tables 4.2.6.8 and 6.1.1.4'

loop_
_exptl_crystal_face_index_h
_exptl_crystal_face_index_k
_exptl_crystal_face_index_l
_exptl_crystal_face_perp_dist
0.00 1.00 0.00 0.177
0.00 -1.00 0.00 0.173
-1.00 0.00 0.00 0.188
1.00 -1.00 1.00 0.224
2.00 1.00 -1.00 0.193
0.00 0.00 -1.00 0.064
0.00 0.00 1.00 0.030

loop_
_geom_angle_atom_site_label_1
_geom_angle_atom_site_label_2
_geom_angle_atom_site_label_3
_geom_angle
C1 S C7 101.21(16)
C8 N C2 124.2(3)
N C2 C1 120.9(3)
N C2 C3 119.9(3)
C1 C2 C3 119.2(3)
N C8 C7 121.1(3)
N C8 C9 120.3(3)
C7 C8 C9 118.6(3)
C8 C7 S 120.4(3)
C12 C7 S 119.0(3)
C12 C7 C8 120.3(3)
C10 C9 C8 120.8(3)
C2 C1 S 120.9(3)
C6 C1 S 119.0(3)
C6 C1 C2 119.9(3)
C1 C6 C5 120.9(3)
C4 C3 C2 119.7(3)
C11 C10 C9 120.4(3)
C5 C4 C3 121.0(3)
C7 C12 C11 120.5(3)
C10 C11 C12 119.4(3)
C4 C5 C6 119.2(3)

loop_
_geom_bond_atom_site_label_1
_geom_bond_atom_site_label_2
_geom_bond_distance
S C7 1.769(3)
S C1 1.763(3)
N C2 1.395(4)
N C8 1.393(4)
C2 C1 1.398(5)
C2 C3 1.398(4)
C8 C7 1.398(5)
C8 C9 1.399(4)
C7 C12 1.388(5)
C9 C10 1.383(5)
C1 C6 1.385(4)
C6 C5 1.387(5)
C3 C4 1.393(5)
C10 C11 1.383(5)
C4 C5 1.376(5)
C12 C11 1.392(5)

loop_
_twin_individual_id
_twin_individual_mass_fraction_refined
_twin_individual_twin_lattice_type
_twin_individual_twin_matrix_11
_twin_individual_twin_matrix_12
_twin_individual_twin_matrix_13
_twin_individual_twin_matrix_21
_twin_individual_twin_matrix_22
_twin_individual_twin_matrix_23
_twin_individual_twin_matrix_31
_twin_individual_twin_matrix_32
_twin_individual_twin_matrix_33
1 0.7871(17) ref 1 0 0 0 1 0 0 0 1
2 0.2129(17) mt_II 1 0 0 0 -1 0 0.6058 0 -1
